data_4121465
loop_
_publ_author_name
'Furukawa, Hiroyasu'
'G\'andara, Felipe'
'Zhang, Yue-Biao'
'Jiang, Juncong'
'Queen, Wendy L.'
'Hudson, Matthew R.'
'Yaghi, Omar M.'

_publ_section_title
;
 Water adsorption in porous metal-organic frameworks and related
 materials.
;
_journal_issue 11
_journal_name_full 'Journal of the American Chemical Society'
_journal_page_first 4369
_journal_page_last 4381
_journal_paper_doi 10.1021/ja500330a
_journal_volume 136
_journal_year 2014
_chemical_formula_moiety 'C62 H36 O36 Zr6'
_chemical_formula_sum 'C62 H36 O36 Zr6'
_chemical_formula_weight 1904.23
_chemical_name_systematic
;
 ? 
;
_space_group_crystal_system tetragonal
_space_group_IT_number 87
_space_group_name_Hall '-I 4'
_space_group_name_H-M_alt 'I 4/m'
_symmetry_space_group_name_Hall '-I 4'
_symmetry_space_group_name_H-M 'I 4/m'
_atom_sites_solution_hydrogens geom
_atom_sites_solution_primary direct
_atom_sites_solution_secondary difmap
_audit_creation_date 2013-12-18
_audit_creation_method
;
Olex2 1.2
(compiled 2013.12.10 svn.r2850 for OlexSys, GUI svn.r4736)
;
_cell_angle_alpha 90.00
_cell_angle_beta 90.00
_cell_angle_gamma 90.00
_cell_formula_units_Z 2
_cell_length_a 14.6766(6)
_cell_length_b 14.6766(6)
_cell_length_c 28.0033(10)
_cell_measurement_reflns_used 9571
_cell_measurement_temperature 150(2)
_cell_measurement_theta_max 25.89
_cell_measurement_theta_min 2.44
_cell_volume 6032.0(4)
_computing_molecular_graphics 'Olex2 (Dolomanov et al., 2009)'
_computing_publication_material 'Olex2 (Dolomanov et al., 2009)'
_computing_structure_refinement 'XL (Sheldrick, 2008)'
_computing_structure_solution 'ShelXS-2013 (Sheldrick, 2008)'
_diffrn_ambient_temperature 150(2)
_diffrn_measured_fraction_theta_full 0.999
_diffrn_measured_fraction_theta_max 0.999
_diffrn_measurement_device_type 'Bruker Photon-100 CMOS'
_diffrn_measurement_method '\f and \w scans'
_diffrn_radiation_monochromator 'Goebel Mirror'
_diffrn_radiation_type MoK\a
_diffrn_radiation_wavelength 0.71073
_diffrn_reflns_av_R_equivalents 0.0415
_diffrn_reflns_av_unetI/netI 0.0165
_diffrn_reflns_limit_h_max 18
_diffrn_reflns_limit_h_min -18
_diffrn_reflns_limit_k_max 18
_diffrn_reflns_limit_k_min -18
_diffrn_reflns_limit_l_max 34
_diffrn_reflns_limit_l_min -34
_diffrn_reflns_number 41321
_diffrn_reflns_theta_full 25.99
_diffrn_reflns_theta_max 25.99
_diffrn_reflns_theta_min 2.44
_diffrn_source 'micro-focus sealed tube'
_diffrn_standards_number 0
_exptl_absorpt_coefficient_mu 0.5485
_exptl_absorpt_correction_T_max 0.7538
_exptl_absorpt_correction_T_min 0.6826
_exptl_absorpt_correction_type multi-scan
_exptl_absorpt_process_details SADABS
_exptl_crystal_colour colorles
_exptl_crystal_density_diffrn 1.048
_exptl_crystal_density_method 'not measured'
_exptl_crystal_F_000 3504
_refine_diff_density_max 1.482
_refine_diff_density_min -0.601
_refine_diff_density_rms 0.179
_refine_ls_extinction_method none
_refine_ls_goodness_of_fit_ref 1.233
_refine_ls_hydrogen_treatment mixed
_refine_ls_matrix_type full
_refine_ls_number_parameters 135
_refine_ls_number_reflns 3043
_refine_ls_number_restraints 72
_refine_ls_restrained_S_all 1.224
_refine_ls_R_factor_all 0.0597
_refine_ls_R_factor_gt 0.0519
_refine_ls_shift/su_max 0.000
_refine_ls_shift/su_mean 0.000
_refine_ls_structure_factor_coef Fsqd
_refine_ls_weighting_details 'calc w=1/[\s^2^(Fo^2^)+(0.1101P)^2^+19.5176P] where P=(Fo^2^+2Fc^2^)/3'
_refine_ls_weighting_scheme calc
_refine_ls_wR_factor_gt 0.1763
_refine_ls_wR_factor_ref 0.1897
_reflns_number_gt 2653
_reflns_number_total 3043
_reflns_threshold_expression >2sigma(I)
_cod_data_source_file ja500330a_si_009.cif
_cod_data_source_block MOF-841
_cod_database_code 4121465
_shelxl_version_number 2013-4
_olex2_refinement_description
;
1. Others
 Fixed Sof: O1B(0.5) O1A(0.5) O1(0.13) C9(0.25) O6(0.25) C10(0.25)
 Fixed U12: Zr1(0) C8(0)
 Fixed U13: Zr1(0) Zr2(0) C8(0) O5(0) O4(0) O1(0) O6(0)
 Fixed U23: Zr1(0) Zr2(0) C8(0) O5(0) O4(0) O1(0) O6(0)
 Fixed Uiso: H3(0.065) H4(0.057) H6(0.045) H7(0.047)
 Fixed X: Zr1(0) C8(0.5) H3(0.204) H4(0.3226) H6(0.4885) H7(0.3699)
 Fixed Y: Zr1(0) C8(0) H3(-0.0333) H4(-0.0569) H6(0.1019) H7(0.1254)
 Fixed Z: Zr2(0) C8(0.25) O5(0) O4(0) H3(0.1973) H4(0.2518) H6(0.1714)
 H7(0.1169)
;

loop_
_space_group_symop_id
_space_group_symop_operation_xyz
1 'x, y, z'
2 '-x, -y, z'
3 '-y, x, z'
4 'y, -x, z'
5 'x+1/2, y+1/2, z+1/2'
6 '-x+1/2, -y+1/2, z+1/2'
7 '-y+1/2, x+1/2, z+1/2'
8 'y+1/2, -x+1/2, z+1/2'
9 '-x, -y, -z'
10 'x, y, -z'
11 'y, -x, -z'
12 '-y, x, -z'
13 '-x+1/2, -y+1/2, -z+1/2'
14 'x+1/2, y+1/2, -z+1/2'
15 'y+1/2, -x+1/2, -z+1/2'
16 '-y+1/2, x+1/2, -z+1/2'

loop_
_atom_site_label
_atom_site_type_symbol
_atom_site_fract_x
_atom_site_fract_y
_atom_site_fract_z
_atom_site_U_iso_or_equiv
_atom_site_adp_type
_atom_site_occupancy
_atom_site_symmetry_multiplicity
_atom_site_calc_flag
_atom_site_refinement_flags
_atom_site_disorder_assembly
_atom_site_disorder_group
Zr1 Zr 0.0000 0.0000 0.08772(2) 0.0224(2) Uani 1 4 d S . .
Zr2 Zr 0.16211(4) 0.05358(4) 0.0000 0.0266(2) Uani 1 2 d S . .
O2 O 0.1228(2) 0.0361(2) 0.12801(10) 0.0342(7) Uani 1 1 d . . .
O1B O -0.1240(5) 0.0629(5) 0.0474(3) 0.0267(15) Uani 0.50 1 d P . 2
C8 C 0.5000 0.0000 0.2500 0.0285(17) Uani 1 4 d S . .
O5 O 0.2931(4) -0.0210(5) 0.0000 0.0621(15) Uani 1 2 d SD . .
O4 O 0.2257(4) 0.1885(4) 0.0000 0.0578(14) Uani 1 2 d SD . .
O3 O 0.2265(2) 0.0731(3) 0.07310(12) 0.0550(11) Uani 1 1 d . . .
C2 C 0.27580(16) 0.0482(2) 0.15202(9) 0.0377(10) Uani 1 1 d GU . .
C3 C 0.26173(16) -0.0059(3) 0.19207(11) 0.0538(14) Uani 1 1 d GU A .
H3 H 0.2040 -0.0333 0.1973 0.065 Uiso 1 1 calc R . .
C4 C 0.33217(19) -0.0199(2) 0.22443(9) 0.0477(13) Uani 1 1 d GU A .
H4 H 0.3226 -0.0569 0.2518 0.057 Uiso 1 1 calc R . .
C5 C 0.41668(16) 0.0203(2) 0.21674(9) 0.0298(9) Uani 1 1 d GU A .
C6 C 0.43075(15) 0.0744(2) 0.17668(10) 0.0371(10) Uani 1 1 d GU A .
H6 H 0.4885 0.1019 0.1714 0.045 Uiso 1 1 calc R . .
C7 C 0.36031(19) 0.0884(2) 0.14432(9) 0.0395(11) Uani 1 1 d GU A .
H7 H 0.3699 0.1254 0.1169 0.047 Uiso 1 1 calc R . .
C1 C 0.2028(3) 0.0535(3) 0.11455(16) 0.0367(10) Uani 1 1 d . . .
O1A O -0.0892(5) 0.0455(6) 0.0370(3) 0.0285(16) Uani 0.50 1 d P . 1
O1 O 0.4276(14) -0.084(2) -0.0078(12) 0.0621(15) Uani 0.13 1 d PDU A -1
C9 C 0.3522(15) -0.056(2) -0.0231(9) 0.086(9) Uani 0.25 1 d PD A -1
O6 O 0.1829(12) 0.2573(11) 0.0761(5) 0.0578(14) Uani 0.25 1 d PD A -1
C10 C 0.225(2) 0.239(2) 0.0372(8) 0.099(10) Uani 0.25 1 d PDU A -1

loop_
_atom_site_aniso_label
_atom_site_aniso_U_11
_atom_site_aniso_U_22
_atom_site_aniso_U_33
_atom_site_aniso_U_23
_atom_site_aniso_U_13
_atom_site_aniso_U_12
Zr1 0.0267(3) 0.0267(3) 0.0137(4) 0.000 0.000 0.000
Zr2 0.0265(3) 0.0374(4) 0.0158(3) 0.000 0.000 -0.0038(2)
O2 0.0336(16) 0.0476(18) 0.0215(15) -0.0008(12) -0.0053(12) -0.0046(14)
O1B 0.033(4) 0.032(4) 0.015(3) 0.001(3) -0.001(3) -0.001(3)
C8 0.034(3) 0.034(3) 0.018(4) 0.000 0.000 0.000
O5 0.034(3) 0.090(4) 0.063(4) 0.000 0.000 0.013(3)
O4 0.075(4) 0.055(3) 0.043(3) 0.000 0.000 -0.025(3)
O3 0.0392(18) 0.103(3) 0.0227(17) 0.0081(18) -0.0070(14) -0.0227(19)
C2 0.036(2) 0.055(3) 0.023(2) 0.0027(19) -0.0023(17) -0.007(2)
C3 0.038(2) 0.088(4) 0.035(3) 0.020(3) -0.003(2) -0.018(3)
C4 0.039(2) 0.074(4) 0.030(2) 0.020(2) -0.0003(19) -0.013(2)
C5 0.033(2) 0.037(2) 0.0192(18) -0.0011(16) -0.0005(16) -0.0002(17)
C6 0.036(2) 0.048(3) 0.027(2) 0.0078(19) -0.0055(18) -0.0100(19)
C7 0.042(2) 0.052(3) 0.025(2) 0.0076(19) -0.0045(18) -0.010(2)
C1 0.035(2) 0.053(3) 0.022(2) 0.0001(18) -0.0059(18) -0.007(2)
O1A 0.033(4) 0.036(4) 0.016(3) -0.002(3) 0.002(3) 0.003(3)
O1 0.034(3) 0.090(4) 0.063(4) 0.000 0.000 0.013(3)
C9 0.071(18) 0.10(2) 0.09(2) 0.013(17) 0.007(15) 0.026(16)
O6 0.075(4) 0.055(3) 0.043(3) 0.000 0.000 -0.025(3)
C10 0.101(13) 0.098(13) 0.098(13) -0.001(9) -0.014(9) 0.002(9)

loop_
_atom_type_symbol
_atom_type_description
_atom_type_scat_dispersion_real
_atom_type_scat_dispersion_imag
_atom_type_scat_source
C C 0.0033 0.0016 'International Tables Vol C Tables 4.2.6.8 and 6.1.1.4'
H H 0.0000 0.0000 'International Tables Vol C Tables 4.2.6.8 and 6.1.1.4'
O O 0.0106 0.0060 'International Tables Vol C Tables 4.2.6.8 and 6.1.1.4'
Zr Zr -2.9673 0.5597 'International Tables Vol C Tables 4.2.6.8 and 6.1.1.4'

loop_
_geom_angle_atom_site_label_1
_geom_angle_atom_site_label_2
_geom_angle_atom_site_label_3
_geom_angle
_geom_angle_site_symmetry_1
_geom_angle_site_symmetry_3
O2 Zr1 O2 74.62(7) 3 2
O2 Zr1 O2 74.62(7) 2 4
O2 Zr1 O2 118.01(16) 3 4
O2 Zr1 O2 118.01(16) 2 .
O2 Zr1 O2 74.62(7) 3 .
O2 Zr1 O2 74.62(7) 4 .
O2 Zr1 O1B 142.7(2) . .
O2 Zr1 O1B 74.7(2) . 4
O2 Zr1 O1B 142.7(2) 3 3
O2 Zr1 O1B 139.7(2) 3 2
O2 Zr1 O1B 74.7(2) 3 .
O2 Zr1 O1B 72.7(2) 2 .
O2 Zr1 O1B 139.7(2) 4 .
O2 Zr1 O1B 72.7(2) 3 4
O2 Zr1 O1B 139.7(2) 2 4
O2 Zr1 O1B 142.7(2) 4 4
O2 Zr1 O1B 72.7(2) . 2
O2 Zr1 O1B 74.7(2) 4 2
O2 Zr1 O1B 142.7(2) 2 2
O2 Zr1 O1B 139.7(2) . 3
O2 Zr1 O1B 72.7(2) 4 3
O2 Zr1 O1B 74.7(2) 2 3
O1B Zr1 O1B 122.1(4) . 2
O1B Zr1 O1B 76.45(16) 3 2
O1B Zr1 O1B 76.45(16) 4 2
O1B Zr1 O1B 76.45(16) . 4
O1B Zr1 O1B 122.1(4) 3 4
O1B Zr1 O1B 76.45(16) . 3
O1A Zr1 O2 86.3(2) 3 2
O1A Zr1 O2 141.4(2) 4 2
O1A Zr1 O2 143.7(2) 2 2
O1A Zr1 O2 141.4(2) . 4
O1A Zr1 O2 84.8(2) 3 4
O1A Zr1 O2 86.3(2) . 3
O1A Zr1 O2 143.7(2) 3 3
O1A Zr1 O2 84.8(2) 4 3
O1A Zr1 O2 141.4(2) 2 3
O1A Zr1 O2 84.8(2) . 2
O1A Zr1 O2 141.4(2) 3 .
O1A Zr1 O2 86.3(2) 4 .
O1A Zr1 O2 84.8(2) 2 .
O1A Zr1 O2 143.7(2) . .
O1A Zr1 O2 143.7(2) 4 4
O1A Zr1 O2 86.3(2) 2 4
O1A Zr1 O1B 15.1(2) 2 2
O1A Zr1 O1B 70.3(4) 4 2
O1A Zr1 O1B 70.4(4) 3 2
O1A Zr1 O1B 107.0(3) . 2
O1A Zr1 O1B 70.4(4) 2 4
O1A Zr1 O1B 70.4(4) . 3
O1A Zr1 O1B 107.0(3) 2 .
O1A Zr1 O1B 70.4(4) 4 .
O1A Zr1 O1B 70.3(4) 3 .
O1A Zr1 O1B 15.1(2) . .
O1A Zr1 O1B 15.1(2) 3 3
O1A Zr1 O1B 15.1(2) 4 4
O1A Zr1 O1B 107.0(3) 3 4
O1A Zr1 O1B 70.3(4) . 4
O1A Zr1 O1B 107.0(3) 4 3
O1A Zr1 O1B 70.3(4) 2 3
O1A Zr1 O1A 91.9(4) 3 4
O1A Zr1 O1A 61.1(2) . 4
O1A Zr1 O1A 61.1(2) . 3
O1A Zr1 O1A 61.1(2) 4 2
O1A Zr1 O1A 61.1(2) 3 2
O1A Zr1 O1A 91.9(4) . 2
O1B Zr2 O1B 123.1(4) 11 2
O1B Zr2 O1B 80.6(4) 4 2
O1B Zr2 O1B 72.9(4) 9 2
O1B Zr2 O1B 80.6(4) 11 9
O1B Zr2 O1B 123.1(4) 4 9
O1B Zr2 O1B 73.3(4) 11 4
O1B Zr2 O3 138.7(2) 4 10
O1B Zr2 O3 71.1(2) 11 10
O1B Zr2 O3 70.4(2) 9 10
O1B Zr2 O3 137.3(2) 9 .
O1B Zr2 O3 138.7(2) 11 .
O1B Zr2 O3 71.1(2) 4 .
O1B Zr2 O3 137.3(2) 2 10
O1B Zr2 O3 70.4(2) 2 .
O5 Zr2 O1B 80.7(2) . 9
O5 Zr2 O1B 143.0(2) . 11
O5 Zr2 O1B 143.0(2) . 4
O5 Zr2 O1B 80.7(2) . 2
O5 Zr2 O3 72.61(13) . .
O5 Zr2 O3 72.61(13) . 10
O4 Zr2 O1B 81.9(2) . 4
O4 Zr2 O1B 142.96(19) . 9
O4 Zr2 O1B 142.96(19) . 2
O4 Zr2 O1B 81.9(2) . 11
O4 Zr2 O5 94.4(2) . .
O4 Zr2 O3 73.09(12) . 10
O4 Zr2 O3 73.09(12) . .
O3 Zr2 O3 128.53(18) 10 .
O1A Zr2 O1B 16.6(2) 2 2
O1A Zr2 O1B 68.5(2) 9 2
O1A Zr2 O1B 71.9(3) 4 2
O1A Zr2 O1B 106.5(4) 11 2
O1A Zr2 O1B 106.5(4) 2 11
O1A Zr2 O1B 68.9(2) 11 4
O1A Zr2 O1B 16.7(2) 4 4
O1A Zr2 O1B 16.7(2) 11 11
O1A Zr2 O1B 68.9(2) 4 11
O1A Zr2 O1B 72.0(3) 9 11
O1A Zr2 O1B 106.5(4) 4 9
O1A Zr2 O1B 16.6(2) 9 9
O1A Zr2 O1B 68.5(2) 2 9
O1A Zr2 O1B 106.5(4) 9 4
O1A Zr2 O1B 72.0(3) 2 4
O1A Zr2 O1B 71.9(3) 11 9
O1A Zr2 O5 95.8(3) 9 .
O1A Zr2 O5 147.6(2) 4 .
O1A Zr2 O5 147.6(2) 11 .
O1A Zr2 O5 95.8(3) 2 .
O1A Zr2 O4 97.1(3) 11 .
O1A Zr2 O4 97.1(3) 4 .
O1A Zr2 O4 148.3(2) 2 .
O1A Zr2 O4 148.3(2) 9 .
O1A Zr2 O3 82.0(2) 4 .
O1A Zr2 O3 138.6(2) 9 .
O1A Zr2 O3 81.6(2) 2 .
O1A Zr2 O3 82.0(2) 11 10
O1A Zr2 O3 138.6(2) 2 10
O1A Zr2 O3 81.6(2) 9 10
O1A Zr2 O3 139.7(2) 11 .
O1A Zr2 O3 139.7(2) 4 10
O1A Zr2 O1A 90.0(4) 4 9
O1A Zr2 O1A 60.1(4) 11 9
O1A Zr2 O1A 60.1(4) 11 4
O1A Zr2 O1A 59.7(4) 9 2
O1A Zr2 O1A 60.1(4) 4 2
O1A Zr2 O1A 90.0(4) 11 2
C1 O2 Zr1 131.4(3) . .
Zr2 O1B Zr1 100.4(3) 9 .
Zr2 O1B Zr1 100.7(3) 3 .
Zr2 O1B Zr2 105.2(3) 3 9
C5 C8 C5 107.0(3) . 2_655
C5 C8 C5 110.7(3) 15 2_655
C5 C8 C5 110.7(2) 16_545 2_655
C5 C8 C5 110.72(19) . 15
C5 C8 C5 110.7(3) . 16_545
C5 C8 C5 107.0(4) 15 16_545
C9 O5 Zr2 147.3(12) 10 .
C9 O5 Zr2 147.3(12) . .
C9 O5 C9 65(3) 10 .
C10 O4 Zr2 121.2(14) 10 .
C10 O4 Zr2 121.2(14) . .
C10 O4 C10 109(3) . 10
C1 O3 Zr2 134.0(3) . .
C3 C2 C7 120.0 . .
C3 C2 C1 119.2(2) . .
C7 C2 C1 120.4(2) . .
C2 C3 H3 120.0 . .
C2 C3 C4 120.0 . .
C4 C3 H3 120.0 . .
C3 C4 H4 120.0 . .
C5 C4 C3 120.0 . .
C5 C4 H4 120.0 . .
C4 C5 C8 121.61(16) . .
C4 C5 C6 120.0 . .
C6 C5 C8 118.21(16) . .
C5 C6 H6 120.0 . .
C7 C6 C5 120.0 . .
C7 C6 H6 120.0 . .
C2 C7 H7 120.0 . .
C6 C7 C2 120.0 . .
C6 C7 H7 120.0 . .
O2 C1 C2 116.5(4) . .
O3 C1 O2 125.8(4) . .
O3 C1 C2 117.7(4) . .
Zr1 O1A Zr2 116.6(4) . 9
Zr1 O1A Zr2 117.1(4) . 3
Zr2 O1A Zr2 117.4(4) 3 9
O5 C9 O1 126(3) . .
O4 C10 O6 145(2) . .

loop_
_geom_bond_atom_site_label_1
_geom_bond_atom_site_label_2
_geom_bond_distance
_geom_bond_site_symmetry_2
Zr1 O2 2.191(3) 3
Zr1 O2 2.191(3) 2
Zr1 O2 2.191(3) 4
Zr1 O2 2.191(3) .
Zr1 O1B 2.332(8) 2
Zr1 O1B 2.332(8) 4
Zr1 O1B 2.332(8) 3
Zr1 O1B 2.332(8) .
Zr1 O1A 2.045(8) .
Zr1 O1A 2.045(8) 3
Zr1 O1A 2.045(8) 2
Zr1 O1A 2.045(8) 4
Zr2 O1B 2.235(8) 2
Zr2 O1B 2.235(8) 9
Zr2 O1B 2.226(8) 4
Zr2 O1B 2.226(8) 11
Zr2 O5 2.212(5) .
Zr2 O4 2.189(5) .
Zr2 O3 2.272(3) 10
Zr2 O3 2.272(3) .
Zr2 O1A 2.068(8) 11
Zr2 O1A 2.068(8) 4
Zr2 O1A 2.081(8) 2
Zr2 O1A 2.081(8) 9
O2 C1 1.260(6) .
O1B Zr2 2.235(8) 9
O1B Zr2 2.226(8) 3
C8 C5 1.566(3) 16_545
C8 C5 1.566(3) 2_655
C8 C5 1.5657(19) .
C8 C5 1.566(4) 15
O5 C9 1.199(17) .
O5 C9 1.199(17) 10
O4 C10 1.277(9) 10
O4 C10 1.277(9) .
O3 C1 1.245(6) .
C2 C3 1.3900 .
C2 C7 1.3900 .
C2 C1 1.501(5) .
C3 H3 0.9500 .
C3 C4 1.3900 .
C4 H4 0.9500 .
C4 C5 1.3900 .
C5 C6 1.3900 .
C6 H6 0.9500 .
C6 C7 1.3900 .
C7 H7 0.9500 .
O1A Zr2 2.081(8) 9
O1A Zr2 2.068(8) 3
O1 C9 1.253(18) .
O6 C10 1.279(9) .
